data_4500719
loop_
_publ_author_name
'Zhang, Zhenjie'
'Wojtas, Lukasz'
'Zaworotko, Michael J.'

_publ_section_title
;
 Consequences of Partial Flexibility in 1,3-Benzenedicarboxylate Linkers:
 Kagom\'e Lattice and NbO Supramolecular Isomers from Complexation of a
 Bulky 1,3-Benzenedicarboxylate to Cu(II) Paddlewheel Moieties
;
_journal_issue 5
_journal_name_full 'Crystal Growth &amp; Design'
_journal_page_first 1441
_journal_paper_doi 10.1021/cg200183x
_journal_volume 11
_journal_year 2011
_chemical_formula_sum 'C16 H7 Cu N O7'
_chemical_formula_weight 388.77
_chemical_name_systematic
;
 ?
;
_space_group_IT_number 12
_symmetry_cell_setting monoclinic
_symmetry_space_group_name_Hall '-C 2y'
_symmetry_space_group_name_H-M 'C 1 2/m 1'
_atom_sites_solution_hydrogens geom
_atom_sites_solution_primary direct
_atom_sites_solution_secondary difmap
_audit_creation_method SHELXL-97
_cell_angle_alpha 90.00
_cell_angle_beta 124.96(3)
_cell_angle_gamma 90.00
_cell_formula_units_Z 12
_cell_length_a 23.941(5)
_cell_length_b 18.794(4)
_cell_length_c 19.897(4)
_cell_measurement_temperature 100(2)
_cell_volume 7337(4)
_computing_cell_refinement 'APEX2 (Bruker, 2010); SAINT (Bruker, 2009)'
_computing_data_collection 'APEX2 (Bruker, 2010)'
_computing_data_reduction 'SAINT (Bruker, 2009);XPREP(Sheldrick,2008)'
_computing_publication_material 'APEX2 (Bruker, 2010)'
_computing_structure_refinement 'SHELXL-97 (Sheldrick, 2008)'
_computing_structure_solution 'SHELXS-97 (Sheldrick, 2008)'
_diffrn_ambient_temperature 100(2)
_diffrn_measured_fraction_theta_full 0.996
_diffrn_measured_fraction_theta_max 0.996
_diffrn_measurement_device_type 'BRUKER SMART APEXII CCD'
_diffrn_measurement_method 'phi scans'
_diffrn_radiation_monochromator graphite
_diffrn_radiation_source synchrotron
_diffrn_radiation_type synchrotron
_diffrn_radiation_wavelength 0.40663
_diffrn_reflns_av_R_equivalents 0.1778
_diffrn_reflns_av_sigmaI/netI 0.1572
_diffrn_reflns_limit_h_max 23
_diffrn_reflns_limit_h_min -23
_diffrn_reflns_limit_k_max 18
_diffrn_reflns_limit_k_min -18
_diffrn_reflns_limit_l_max 19
_diffrn_reflns_limit_l_min -19
_diffrn_reflns_number 18335
_diffrn_reflns_theta_full 11.75
_diffrn_reflns_theta_max 11.75
_diffrn_reflns_theta_min 1.19
_exptl_absorpt_coefficient_mu 0.179
_exptl_absorpt_correction_T_max 0.9823
_exptl_absorpt_correction_T_min 0.9650
_exptl_absorpt_correction_type multi-scan
_exptl_absorpt_process_details 'SADABS; (Sheldrick, 2003)'
_exptl_crystal_colour green
_exptl_crystal_density_diffrn 1.056
_exptl_crystal_density_method 'not measured'
_exptl_crystal_description block
_exptl_crystal_F_000 2340
_exptl_crystal_size_max 0.20
_exptl_crystal_size_mid 0.15
_exptl_crystal_size_min 0.10
_platon_squeeze_details
;
;
_refine_diff_density_max 0.866
_refine_diff_density_min -0.610
_refine_diff_density_rms 0.091
_refine_ls_extinction_method none
_refine_ls_goodness_of_fit_ref 1.018
_refine_ls_hydrogen_treatment constr
_refine_ls_matrix_type full
_refine_ls_number_parameters 370
_refine_ls_number_reflns 3996
_refine_ls_number_restraints 38
_refine_ls_restrained_S_all 1.036
_refine_ls_R_factor_all 0.1326
_refine_ls_R_factor_gt 0.0767
_refine_ls_shift/su_max 0.001
_refine_ls_shift/su_mean 0.000
_refine_ls_structure_factor_coef Fsqd
_refine_ls_weighting_details 'calc w=1/[\s^2^(Fo^2^)+(0.0700P)^2^+0.0000P] where P=(Fo^2^+2Fc^2^)/3'
_refine_ls_weighting_scheme calc
_refine_ls_wR_factor_gt 0.1691
_refine_ls_wR_factor_ref 0.1849
_reflns_number_gt 2129
_reflns_number_total 3996
_reflns_threshold_expression >2sigma(I)
_cod_data_source_file cg200183x_si_002.cif
_cod_data_source_block 1
_cod_original_cell_volume 7337(3)
_cod_original_sg_symbol_H-M C2/m
_cod_database_code 4500719

loop_
_symmetry_equiv_pos_as_xyz
'x, y, z'
'-x, y, -z'
'x+1/2, y+1/2, z'
'-x+1/2, y+1/2, -z'
'-x, -y, -z'
'x, -y, z'
'-x+1/2, -y+1/2, -z'
'x+1/2, -y+1/2, z'

loop_
_atom_site_label
_atom_site_type_symbol
_atom_site_fract_x
_atom_site_fract_y
_atom_site_fract_z
_atom_site_U_iso_or_equiv
_atom_site_adp_type
_atom_site_occupancy
_atom_site_symmetry_multiplicity
_atom_site_calc_flag
_atom_site_refinement_flags
_atom_site_disorder_group
Cu1 Cu 1.06717(9) 0.5000 1.04234(10) 0.0425(6) Uani 1 2 d S .
Cu2 Cu 0.78337(6) 0.78482(6) 0.47541(7) 0.0450(4) Uani 1 1 d . .
C1 C 0.8591(6) 0.7277(6) 0.6357(7) 0.053(3) Uani 1 1 d . .
N1 N 1.1098(6) 0.7249(5) 0.8057(7) 0.068(3) Uani 1 1 d . .
O1 O 1.0493(3) 0.5710(3) 0.9631(4) 0.0412(18) Uani 1 1 d U .
C2 C 0.9270(6) 0.7104(6) 0.7152(7) 0.062(3) Uani 1 1 d . .
O2 O 0.9368(4) 0.5715(3) 0.8881(4) 0.0482(18) Uani 1 1 d . .
C3 C 0.9287(5) 0.6657(5) 0.7746(6) 0.043(3) Uani 1 1 d . .
H3 H 0.8875 0.6487 0.7652 0.052 Uiso 1 1 calc R .
O3 O 0.8062(3) 0.7017(4) 0.6273(4) 0.0503(19) Uani 1 1 d . .
C4 C 0.9914(6) 0.6473(6) 0.8465(6) 0.057(3) Uani 1 1 d . .
O4 O 0.8605(4) 0.7608(4) 0.5826(4) 0.059(2) Uani 1 1 d . .
C5 C 0.9934(7) 0.5947(6) 0.9061(7) 0.056(3) Uani 1 1 d . .
O5 O 1.0902(7) 0.6785(8) 0.6857(9) 0.172(6) Uani 1 1 d . .
C6 C 1.0504(6) 0.6707(7) 0.8566(7) 0.080(4) Uani 1 1 d . .
H6 H 1.0929 0.6599 0.9064 0.095 Uiso 1 1 calc R .
O6 O 1.1606(7) 0.7887(7) 0.9259(8) 0.164(5) Uani 1 1 d . .
C7 C 1.0502(7) 0.7085(7) 0.7983(8) 0.075(4) Uani 1 1 d . .
C8 C 0.9880(7) 0.7303(7) 0.7267(8) 0.094(4) Uani 1 1 d . .
H8 H 0.9876 0.7582 0.6867 0.113 Uiso 1 1 calc R .
C9 C 1.1261(9) 0.7138(12) 0.7522(13) 0.134(7) Uani 1 1 d . .
C10 C 1.1934(7) 0.7411(7) 0.7814(10) 0.097(5) Uani 1 1 d D .
C11 C 1.2335(9) 0.7396(9) 0.7502(9) 0.149(7) Uani 1 1 d D .
H11 H 1.2194 0.7152 0.7010 0.178 Uiso 1 1 calc R .
C12 C 1.2955(9) 0.7765(11) 0.7968(11) 0.166(8) Uani 1 1 d DU .
H12 H 1.3235 0.7776 0.7773 0.200 Uiso 1 1 calc R .
C13 C 1.3184(8) 0.8118(10) 0.8699(10) 0.154(8) Uani 1 1 d D .
H13 H 1.3615 0.8348 0.9010 0.185 Uiso 1 1 calc R .
C14 C 1.2746(8) 0.8115(9) 0.8952(9) 0.146(7) Uani 1 1 d D .
H14 H 1.2882 0.8371 0.9435 0.175 Uiso 1 1 calc R .
C15 C 1.2113(7) 0.7755(8) 0.8534(9) 0.098(5) Uani 1 1 d D .
C16 C 1.1601(8) 0.7679(11) 0.8683(12) 0.123(6) Uani 1 1 d . .
C21 C 0.7676(5) 0.6335(6) 0.4487(6) 0.049(3) Uani 1 1 d . .
N21 N 0.8954(7) 0.5000 0.3631(8) 0.062(4) Uani 1 2 d SD .
O21 O 0.7905(3) 0.6910(3) 0.4386(4) 0.0522(19) Uani 1 1 d . .
C22 C 0.7652(7) 0.5000 0.4435(8) 0.053(4) Uani 1 2 d S .
H22 H 0.7375 0.5000 0.4635 0.063 Uiso 1 2 calc SR .
O22 O 0.7355(3) 0.6310(3) 0.4826(4) 0.0503(19) Uani 1 1 d . .
C23 C 0.7866(6) 0.5649(6) 0.4281(6) 0.054(3) Uani 1 1 d . .
C24 C 0.8262(5) 0.5656(6) 0.4002(6) 0.058(3) Uani 1 1 d . .
H24 H 0.8387 0.6095 0.3888 0.070 Uiso 1 1 calc R .
C25 C 0.8492(8) 0.5000 0.3879(9) 0.058(4) Uani 1 2 d S .
C27 C 0.9548(10) 0.5000 0.3064(14) 0.081(6) Uani 1 2 d SD .
C29 C 1.0373(12) 0.5000 0.2811(14) 0.088(6) Uani 1 2 d SD .
H29 H 1.0547 0.5105 0.2497 0.105 Uiso 0.50 1 d PR .
C26 C 0.8908(11) 0.5237(12) 0.2968(12) 0.086(9) Uiso 0.50 1 d PD 1
C28 C 0.9711(12) 0.5246(9) 0.2531(13) 0.101(10) Uiso 0.50 1 d PD 1
H28 H 0.9413 0.5518 0.2050 0.121 Uiso 0.50 1 d PR 1
C30 C 1.0814(12) 0.4663(12) 0.3525(15) 0.092(10) Uani 0.50 1 d PD 1
H30 H 1.1266 0.4535 0.3716 0.111 Uiso 0.50 1 d PR 1
C31 C 1.0557(12) 0.4414(12) 0.3956(15) 0.067(7) Uani 0.50 1 d PD 1
H31 H 1.0813 0.4119 0.4427 0.080 Uiso 0.50 1 d PR 1
C32 C 0.9955(13) 0.4626(11) 0.3754(13) 0.064(7) Uani 0.50 1 d PD 1
O23 O 0.8369(9) 0.5551(11) 0.2474(12) 0.126(7) Uani 0.50 1 d PD 1
O24 O 0.982(2) 0.4255(10) 0.4738(10) 0.108(11) Uani 0.50 1 d PD 1
C33 C 0.9544(11) 0.4572(11) 0.4081(13) 0.071(7) Uani 0.50 1 d PD .
O31 O 0.8429(5) 0.8360(5) 0.4386(5) 0.107(3) Uiso 1 1 d . .
O32 O 1.1760(6) 0.5000 1.0937(8) 0.104(4) Uani 1 2 d SU .

loop_
_atom_site_aniso_label
_atom_site_aniso_U_11
_atom_site_aniso_U_22
_atom_site_aniso_U_33
_atom_site_aniso_U_23
_atom_site_aniso_U_13
_atom_site_aniso_U_12
Cu1 0.0481(12) 0.0443(12) 0.0339(11) 0.000 0.0230(10) 0.000
Cu2 0.0489(8) 0.0342(8) 0.0415(8) 0.0092(7) 0.0198(7) 0.0046(7)
C1 0.055(9) 0.040(8) 0.058(9) -0.002(6) 0.028(8) 0.020(6)
N1 0.090(9) 0.064(7) 0.056(7) 0.009(6) 0.045(8) -0.008(6)
O1 0.041(4) 0.054(4) 0.015(3) 0.020(3) 0.008(3) 0.020(3)
C2 0.065(9) 0.057(8) 0.059(8) 0.014(7) 0.033(8) 0.007(7)
O2 0.041(5) 0.057(5) 0.045(5) 0.008(4) 0.023(4) 0.002(4)
C3 0.044(7) 0.042(7) 0.044(7) -0.004(6) 0.025(7) -0.005(5)
O3 0.039(5) 0.059(5) 0.035(4) 0.022(4) 0.011(4) 0.015(4)
C4 0.036(8) 0.073(9) 0.043(8) 0.014(6) 0.012(7) 0.007(6)
O4 0.075(6) 0.067(6) 0.044(5) 0.037(4) 0.039(5) 0.033(4)
C5 0.074(10) 0.059(9) 0.041(8) -0.003(7) 0.037(8) 0.003(8)
O5 0.134(12) 0.215(15) 0.149(12) -0.048(11) 0.069(10) -0.063(10)
C6 0.039(8) 0.112(11) 0.053(8) 0.023(8) 0.006(7) -0.014(7)
O6 0.193(14) 0.173(13) 0.125(11) -0.031(9) 0.090(11) -0.036(10)
C7 0.059(9) 0.087(10) 0.075(10) 0.038(8) 0.035(9) -0.014(8)
C8 0.078(11) 0.095(12) 0.079(11) 0.027(8) 0.027(10) -0.008(8)
C9 0.082(14) 0.17(2) 0.112(16) 0.031(15) 0.035(14) -0.014(13)
C10 0.111(14) 0.064(10) 0.134(15) -0.006(10) 0.081(13) -0.029(9)
C11 0.135(17) 0.20(2) 0.128(15) -0.011(13) 0.086(15) -0.046(14)
C12 0.157(11) 0.187(12) 0.177(11) -0.005(9) 0.108(9) -0.025(8)
C13 0.122(15) 0.23(2) 0.128(16) -0.042(14) 0.082(14) -0.084(14)
C14 0.148(19) 0.152(18) 0.136(16) -0.032(13) 0.081(16) -0.024(14)
C15 0.093(13) 0.082(12) 0.095(13) 0.007(10) 0.040(11) -0.022(9)
C16 0.075(12) 0.182(19) 0.126(16) -0.038(15) 0.066(13) -0.054(12)
C21 0.044(8) 0.058(9) 0.034(7) 0.000(6) 0.016(6) -0.001(6)
N21 0.059(10) 0.062(10) 0.047(9) 0.000 0.020(9) 0.000
O21 0.071(5) 0.030(5) 0.071(5) 0.003(4) 0.049(5) -0.006(4)
C22 0.050(11) 0.051(12) 0.043(10) 0.000 0.018(9) 0.000
O22 0.062(5) 0.030(4) 0.046(5) 0.001(3) 0.023(4) -0.001(3)
C23 0.060(8) 0.042(8) 0.059(8) -0.003(6) 0.033(7) 0.002(6)
C24 0.051(8) 0.050(8) 0.064(8) 0.005(6) 0.027(7) -0.001(6)
C25 0.057(12) 0.069(14) 0.047(11) 0.000 0.030(10) 0.000
C27 0.092(17) 0.079(15) 0.122(19) 0.000 0.091(17) 0.000
C29 0.108(19) 0.079(15) 0.118(19) 0.000 0.088(17) 0.000
C30 0.049(18) 0.08(2) 0.11(2) -0.050(17) 0.019(18) -0.005(13)
C31 0.053(18) 0.082(19) 0.075(18) 0.018(14) 0.042(16) 0.029(14)
C32 0.08(2) 0.064(16) 0.045(16) -0.008(12) 0.031(16) -0.003(13)
O23 0.080(14) 0.160(18) 0.121(17) 0.035(14) 0.048(14) 0.032(13)
O24 0.16(4) 0.107(14) 0.08(3) -0.004(12) 0.08(3) -0.007(15)
C33 0.07(2) 0.082(19) 0.055(19) 0.005(14) 0.033(18) -0.001(15)
O32 0.063(7) 0.064(7) 0.124(8) 0.000 0.018(6) 0.000

loop_
_atom_type_symbol
_atom_type_description
_atom_type_scat_dispersion_real
_atom_type_scat_dispersion_imag
_atom_type_scat_source
C C -0.0002 0.0005 'International Tables Vol C Tables 4.2.6.8 and 6.1.1.4'
H H 0.0000 0.0000 'International Tables Vol C Tables 4.2.6.8 and 6.1.1.4'
N N 0.0004 0.0009 'International Tables Vol C Tables 4.2.6.8 and 6.1.1.4'
Cu Cu 0.2416 0.4564 'International Tables Vol C Tables 4.2.6.8 and 6.1.1.4'
O O 0.0015 0.0018 'International Tables Vol C Tables 4.2.6.8 and 6.1.1.4'

loop_
_geom_angle_atom_site_label_1
_geom_angle_atom_site_label_2
_geom_angle_atom_site_label_3
_geom_angle
_geom_angle_site_symmetry_1
_geom_angle_site_symmetry_3
O1 Cu1 O1 88.1(4) 6_565 .
O1 Cu1 O2 91.5(2) 6_565 5_767
O1 Cu1 O2 167.1(3) . 5_767
O1 Cu1 O2 167.1(3) 6_565 2_757
O1 Cu1 O2 91.5(2) . 2_757
O2 Cu1 O2 86.0(4) 5_767 2_757
O1 Cu1 O32 91.6(3) 6_565 .
O1 Cu1 O32 91.6(3) . .
O2 Cu1 O32 101.3(3) 5_767 .
O2 Cu1 O32 101.3(3) 2_757 .
O1 Cu1 Cu1 81.9(2) 6_565 5_767
O1 Cu1 Cu1 81.9(2) . 5_767
O2 Cu1 Cu1 85.3(2) 5_767 5_767
O2 Cu1 Cu1 85.3(2) 2_757 5_767
O32 Cu1 Cu1 171.0(4) . 5_767
O4 Cu2 O3 168.0(3) . 7_666
O4 Cu2 O21 88.2(3) . .
O3 Cu2 O21 90.2(3) 7_666 .
O4 Cu2 O22 91.5(3) . 7_666
O3 Cu2 O22 87.6(3) 7_666 7_666
O21 Cu2 O22 168.4(3) . 7_666
O4 Cu2 O31 94.6(3) . .
O3 Cu2 O31 97.4(3) 7_666 .
O21 Cu2 O31 93.4(3) . .
O22 Cu2 O31 98.2(3) 7_666 .
O4 Cu2 Cu2 82.7(2) . 7_666
O3 Cu2 Cu2 85.3(2) 7_666 7_666
O21 Cu2 Cu2 83.9(2) . 7_666
O22 Cu2 Cu2 84.6(2) 7_666 7_666
O31 Cu2 Cu2 176.2(3) . 7_666
O4 C1 O3 126.1(10) . .
O4 C1 C2 117.2(11) . .
O3 C1 C2 116.4(10) . .
C9 N1 C7 129.1(13) . .
C9 N1 C16 107.7(14) . .
C7 N1 C16 122.5(12) . .
C5 O1 Cu1 128.1(7) . .
C8 C2 C3 119.3(10) . .
C8 C2 C1 120.7(11) . .
C3 C2 C1 119.5(11) . .
C5 O2 Cu1 120.8(7) . 5_767
C4 C3 C2 119.8(10) . .
C4 C3 H3 120.1 . .
C2 C3 H3 120.1 . .
C1 O3 Cu2 119.9(6) . 7_666
C6 C4 C3 118.6(10) . .
C6 C4 C5 121.3(11) . .
C3 C4 C5 119.6(11) . .
C1 O4 Cu2 126.0(7) . .
O1 C5 O2 123.7(10) . .
O1 C5 C4 118.8(11) . .
O2 C5 C4 116.9(11) . .
C7 C6 C4 122.7(11) . .
C7 C6 H6 118.7 . .
C4 C6 H6 118.7 . .
C6 C7 N1 121.8(12) . .
C6 C7 C8 120.0(12) . .
N1 C7 C8 118.1(11) . .
C2 C8 C7 119.3(11) . .
C2 C8 H8 120.3 . .
C7 C8 H8 120.3 . .
O5 C9 N1 125.1(17) . .
O5 C9 C10 122(2) . .
N1 C9 C10 112.7(18) . .
C15 C10 C11 125.0(13) . .
C15 C10 C9 101.1(15) . .
C11 C10 C9 133.8(18) . .
C12 C11 C10 115.4(12) . .
C12 C11 H11 122.3 . .
C10 C11 H11 122.3 . .
C13 C12 C11 124.0(12) . .
C13 C12 H12 118.0 . .
C11 C12 H12 118.0 . .
C12 C13 C14 116.5(12) . .
C12 C13 H13 121.7 . .
C14 C13 H13 121.7 . .
C13 C14 C15 124.1(13) . .
C13 C14 H14 117.9 . .
C15 C14 H14 117.9 . .
C10 C15 C14 115.0(12) . .
C10 C15 C16 111.8(14) . .
C14 C15 C16 133.3(16) . .
O6 C16 N1 124.9(15) . .
O6 C16 C15 128.6(18) . .
N1 C16 C15 106.2(15) . .
O21 C21 O22 123.6(10) . .
O21 C21 C23 117.3(10) . .
O22 C21 C23 118.7(10) . .
C26 N21 C33 85.5(15) . 6_565
C26 N21 C33 107.5(16) 6_565 6_565
C26 N21 C33 107.5(16) . .
C26 N21 C33 85.5(15) 6_565 .
C33 N21 C33 69(2) 6_565 .
C26 N21 C25 133.7(15) . .
C26 N21 C25 133.7(15) 6_565 .
C33 N21 C25 117.9(13) 6_565 .
C33 N21 C25 117.9(13) . .
C21 O21 Cu2 124.5(7) . .
C23 C22 C23 118.1(14) . 6_565
C23 C22 H22 121.0 . .
C23 C22 H22 121.0 6_565 .
C21 O22 Cu2 123.3(6) . 7_666
C24 C23 C22 121.5(11) . .
C24 C23 C21 120.1(10) . .
C22 C23 C21 118.3(10) . .
C23 C24 C25 119.7(11) . .
C23 C24 H24 120.1 . .
C25 C24 H24 120.1 . .
C24 C25 C24 119.4(15) 6_565 .
C24 C25 N21 120.3(7) 6_565 .
C24 C25 N21 120.3(7) . .
C32 C27 C32 63(2) 6_565 .
C32 C27 C28 126(2) 6_565 6_565
C32 C27 C28 104.3(15) . 6_565
C32 C27 C28 104.3(15) 6_565 .
C32 C27 C28 126(2) . .
C32 C27 C26 112.1(18) 6_565 6_565
C32 C27 C26 93.7(17) . 6_565
C28 C27 C26 120.9(18) 6_565 6_565
C28 C27 C26 135(2) . 6_565
C32 C27 C26 93.7(17) 6_565 .
C32 C27 C26 112.1(18) . .
C28 C27 C26 135(2) 6_565 .
C28 C27 C26 120.9(18) . .
C30 C29 C28 126(2) . .
C30 C29 H29 114.7 . .
C28 C29 H29 119.0 . .
C26 C26 O23 118.5(16) 6_565 .
C26 C26 N21 70.5(10) 6_565 .
O23 C26 N21 114(2) . .
C26 C26 C27 72.7(9) 6_565 .
O23 C26 C27 140(2) . .
N21 C26 C27 106.0(16) . .
O23 C26 O23 82(2) . 6_565
N21 C26 O23 83.9(15) . 6_565
C27 C26 O23 100.4(14) . 6_565
C26 C26 C33 101.1(10) 6_565 6_565
O23 C26 C33 129(2) . 6_565
N21 C26 C33 49.0(10) . 6_565
C27 C26 C33 80.0(14) . 6_565
O23 C26 C33 129.4(15) 6_565 6_565
C28 C28 C27 70.7(7) 6_565 .
C28 C28 C29 71.1(7) 6_565 .
C27 C28 C29 109.1(19) . .
C28 C28 H28 122.5 6_565 .
C27 C28 H28 124.5 . .
C29 C28 H28 126.4 . .
C30 C30 C29 61.9(10) 6_565 .
C30 C30 C31 109.6(13) 6_565 .
C29 C30 C31 117(2) . .
C30 C30 H30 104.6 6_565 .
C29 C30 H30 124.4 . .
C31 C30 H30 118.3 . .
C32 C31 C30 120(2) . .
C32 C31 H31 117.0 . .
C30 C31 H31 122.6 . .
C31 C32 C27 120(2) . .
C31 C32 C32 107.6(14) . 6_565
C27 C32 C32 58.4(10) . 6_565
C31 C32 C33 138(2) . .
C27 C32 C33 102(2) . .
C32 C32 C33 94.0(12) 6_565 .
O24 O24 C33 144(5) 2_756 .
O24 C33 N21 133(3) . .
O24 C33 C32 115(3) . .
N21 C33 C32 111.3(16) . .
O24 C33 C33 118.9(15) . 6_565
N21 C33 C33 55.3(10) . 6_565
C32 C33 C33 86.0(12) . 6_565
O24 C33 C26 158(2) . 6_565
N21 C33 C26 45.5(9) . 6_565
C32 C33 C26 76.1(13) . 6_565
C33 C33 C26 78.9(10) 6_565 6_565

loop_
_geom_bond_atom_site_label_1
_geom_bond_atom_site_label_2
_geom_bond_distance
_geom_bond_site_symmetry_2
Cu1 O1 1.918(6) 6_565
Cu1 O1 1.918(6) .
Cu1 O2 1.969(7) 5_767
Cu1 O2 1.969(7) 2_757
Cu1 O32 2.187(11) .
Cu1 Cu1 2.641(4) 5_767
Cu2 O4 1.911(7) .
Cu2 O3 1.954(6) 7_666
Cu2 O21 1.954(6) .
Cu2 O22 1.958(6) 7_666
Cu2 O31 2.166(9) .
Cu2 Cu2 2.649(2) 7_666
C1 O4 1.242(12) .
C1 O3 1.277(12) .
C1 C2 1.518(14) .
N1 C9 1.34(2) .
N1 C7 1.382(14) .
N1 C16 1.391(18) .
O1 C5 1.240(12) .
C2 C8 1.391(15) .
C2 C3 1.431(13) .
O2 C5 1.267(12) .
O2 Cu1 1.969(6) 5_767
C3 C4 1.400(13) .
C3 H3 0.9500 .
O3 Cu2 1.954(6) 7_666
C4 C6 1.380(14) .
C4 C5 1.523(14) .
O5 C9 1.27(2) .
C6 C7 1.357(14) .
C6 H6 0.9500 .
O6 C16 1.204(17) .
C7 C8 1.409(15) .
C8 H8 0.9500 .
C9 C10 1.457(19) .
C10 C15 1.397(9) .
C10 C11 1.411(9) .
C11 C12 1.403(9) .
C11 H11 0.9500 .
C12 C13 1.395(9) .
C12 H12 0.9500 .
C13 C14 1.399(9) .
C13 H13 0.9500 .
C14 C15 1.414(9) .
C14 H14 0.9500 .
C15 C16 1.425(18) .
C21 O21 1.279(11) .
C21 O22 1.282(11) .
C21 C23 1.500(14) .
N21 C26 1.336(16) .
N21 C26 1.337(16) 6_565
N21 C33 1.413(16) 6_565
N21 C33 1.413(16) .
N21 C25 1.446(18) .
C22 C23 1.423(12) .
C22 C23 1.423(12) 6_565
C22 H22 0.9500 .
O22 Cu2 1.958(6) 7_666
C23 C24 1.343(13) .
C24 C25 1.427(12) .
C24 H24 0.9500 .
C25 C24 1.427(12) 6_565
C27 C32 1.341(16) 6_565
C27 C32 1.341(16) .
C27 C28 1.401(16) 6_565
C27 C28 1.401(16) .
C27 C26 1.50(2) 6_565
C27 C26 1.50(2) .
C29 C30 1.348(17) .
C29 C28 1.423(17) .
C29 H29 0.9500 .
C26 C26 0.89(5) 6_565
C26 O23 1.235(10) .
C26 O23 1.84(3) 6_565
C26 C33 1.87(3) 6_565
C28 C28 0.92(3) 6_565
C28 H28 0.9500 .
C30 C30 1.27(4) 6_565
C30 C31 1.39(3) .
C30 H30 0.9500 .
C31 C32 1.32(3) .
C31 H31 0.9500 .
C32 C32 1.41(4) 6_565
C32 C33 1.46(3) .
O23 C26 1.84(3) 6_565
O24 O24 0.90(4) 2_756
O24 C33 1.230(10) .
C33 C33 1.61(4) 6_565
C33 C26 1.87(3) 6_565

loop_
_geom_torsion_atom_site_label_1
_geom_torsion_atom_site_label_2
_geom_torsion_atom_site_label_3
_geom_torsion_atom_site_label_4
_geom_torsion
_geom_torsion_site_symmetry_1
_geom_torsion_site_symmetry_4
O1 Cu1 O1 C5 82.9(8) 6_565 .
O2 Cu1 O1 C5 -5.5(17) 5_767 .
O2 Cu1 O1 C5 -84.2(8) 2_757 .
O32 Cu1 O1 C5 174.5(8) . .
Cu1 Cu1 O1 C5 0.8(8) 5_767 .
O4 C1 C2 C8 -1.0(16) . .
O3 C1 C2 C8 173.6(11) . .
O4 C1 C2 C3 -173.2(9) . .
O3 C1 C2 C3 1.4(14) . .
C8 C2 C3 C4 5.1(16) . .
C1 C2 C3 C4 177.5(9) . .
O4 C1 O3 Cu2 -2.0(14) . 7_666
C2 C1 O3 Cu2 -176.0(6) . 7_666
C2 C3 C4 C6 -2.6(15) . .
C2 C3 C4 C5 -174.7(9) . .
O3 C1 O4 Cu2 2.4(14) . .
C2 C1 O4 Cu2 176.4(6) . .
O3 Cu2 O4 C1 -2.5(19) 7_666 .
O21 Cu2 O4 C1 -85.4(8) . .
O22 Cu2 O4 C1 83.0(8) 7_666 .
O31 Cu2 O4 C1 -178.6(8) . .
Cu2 Cu2 O4 C1 -1.3(8) 7_666 .
Cu1 O1 C5 O2 -4.4(15) . .
Cu1 O1 C5 C4 -175.4(6) . .
Cu1 O2 C5 O1 6.0(14) 5_767 .
Cu1 O2 C5 C4 177.2(6) 5_767 .
C6 C4 C5 O1 -2.4(16) . .
C3 C4 C5 O1 169.6(9) . .
C6 C4 C5 O2 -174.0(10) . .
C3 C4 C5 O2 -2.1(15) . .
C3 C4 C6 C7 -2.6(18) . .
C5 C4 C6 C7 169.4(12) . .
C4 C6 C7 N1 -173.0(12) . .
C4 C6 C7 C8 5(2) . .
C9 N1 C7 C6 127.7(16) . .
C16 N1 C7 C6 -63.3(19) . .
C9 N1 C7 C8 -51(2) . .
C16 N1 C7 C8 118.5(16) . .
C3 C2 C8 C7 -2.7(18) . .
C1 C2 C8 C7 -174.9(11) . .
C6 C7 C8 C2 -2(2) . .
N1 C7 C8 C2 175.8(12) . .
C7 N1 C9 O5 -7(3) . .
C16 N1 C9 O5 -178(2) . .
C7 N1 C9 C10 178.0(12) . .
C16 N1 C9 C10 7.7(19) . .
O5 C9 C10 C15 179.3(18) . .
N1 C9 C10 C15 -5.9(18) . .
O5 C9 C10 C11 2(3) . .
N1 C9 C10 C11 176.7(17) . .
C15 C10 C11 C12 0(3) . .
C9 C10 C11 C12 176.6(18) . .
C10 C11 C12 C13 1(3) . .
C11 C12 C13 C14 -2(3) . .
C12 C13 C14 C15 3(3) . .
C11 C10 C15 C14 1(2) . .
C9 C10 C15 C14 -177.0(14) . .
C11 C10 C15 C16 179.6(16) . .
C9 C10 C15 C16 1.9(18) . .
C13 C14 C15 C10 -2(3) . .
C13 C14 C15 C16 179.4(19) . .
C9 N1 C16 O6 179(2) . .
C7 N1 C16 O6 8(3) . .
C9 N1 C16 C15 -6.0(18) . .
C7 N1 C16 C15 -177.1(12) . .
C10 C15 C16 O6 177(2) . .
C14 C15 C16 O6 -4(4) . .
C10 C15 C16 N1 2.4(19) . .
C14 C15 C16 N1 -179.0(17) . .
O22 C21 O21 Cu2 1.9(14) . .
C23 C21 O21 Cu2 -171.0(6) . .
O4 Cu2 O21 C21 80.9(8) . .
O3 Cu2 O21 C21 -87.2(8) 7_666 .
O22 Cu2 O21 C21 -8.0(18) 7_666 .
O31 Cu2 O21 C21 175.4(8) . .
Cu2 Cu2 O21 C21 -1.9(7) 7_666 .
O21 C21 O22 Cu2 -0.1(13) . 7_666
C23 C21 O22 Cu2 172.6(6) . 7_666
C23 C22 C23 C24 0(2) 6_565 .
C23 C22 C23 C21 -176.6(7) 6_565 .
O21 C21 C23 C24 0.0(14) . .
O22 C21 C23 C24 -173.3(10) . .
O21 C21 C23 C22 176.2(10) . .
O22 C21 C23 C22 3.0(15) . .
C22 C23 C24 C25 -1.9(17) . .
C21 C23 C24 C25 174.3(11) . .
C23 C24 C25 C24 4(2) . 6_565
C23 C24 C25 N21 -176.0(12) . .
C26 N21 C25 C24 117.5(18) . 6_565
C26 N21 C25 C24 62(2) 6_565 6_565
C33 N21 C25 C24 -130.1(15) 6_565 6_565
C33 N21 C25 C24 -50(2) . 6_565
C26 N21 C25 C24 -62(2) . .
C26 N21 C25 C24 -117.5(18) 6_565 .
C33 N21 C25 C24 50(2) 6_565 .
C33 N21 C25 C24 130.1(15) . .
C33 N21 C26 C26 125.3(11) 6_565 6_565
C33 N21 C26 C26 58.6(11) . 6_565
C25 N21 C26 C26 -109.8(15) . 6_565
C26 N21 C26 O23 113(2) 6_565 .
C33 N21 C26 O23 -121(2) 6_565 .
C33 N21 C26 O23 172(2) . .
C25 N21 C26 O23 4(3) . .
C26 N21 C26 C27 -64.5(16) 6_565 .
C33 N21 C26 C27 60.8(17) 6_565 .
C33 N21 C26 C27 -6(2) . .
C25 N21 C26 C27 -174.3(8) . .
C26 N21 C26 O23 34.6(10) 6_565 6_565
C33 N21 C26 O23 159.9(13) 6_565 6_565
C33 N21 C26 O23 93.2(14) . 6_565
C25 N21 C26 O23 -75.2(15) . 6_565
C26 N21 C26 C33 -125.3(11) 6_565 6_565
C33 N21 C26 C33 -67(2) . 6_565
C25 N21 C26 C33 124.9(15) . 6_565
C32 C27 C26 C26 -124.8(13) 6_565 6_565
C32 C27 C26 C26 -62.2(11) . 6_565
C28 C27 C26 C26 79.8(15) 6_565 6_565
C28 C27 C26 C26 126.1(15) . 6_565
C32 C27 C26 O23 121(4) 6_565 .
C32 C27 C26 O23 -176(3) . .
C28 C27 C26 O23 -34(4) 6_565 .
C28 C27 C26 O23 12(4) . .
C26 C27 C26 O23 -114(3) 6_565 .
C32 C27 C26 N21 -61.8(18) 6_565 .
C32 C27 C26 N21 1(2) . .
C28 C27 C26 N21 142.9(13) 6_565 .
C28 C27 C26 N21 -170.9(14) . .
C26 C27 C26 N21 63.1(16) 6_565 .
C32 C27 C26 O23 -148.4(13) 6_565 6_565
C32 C27 C26 O23 -85.8(17) . 6_565
C28 C27 C26 O23 56.3(19) 6_565 6_565
C28 C27 C26 O23 102.5(14) . 6_565
C26 C27 C26 O23 -23.6(12) 6_565 6_565
C32 C27 C26 C33 -19.8(14) 6_565 6_565
C32 C27 C26 C33 42.8(17) . 6_565
C28 C27 C26 C33 -175.2(14) 6_565 6_565
C28 C27 C26 C33 -128.9(14) . 6_565
C26 C27 C26 C33 105.0(10) 6_565 6_565
C32 C27 C28 C28 131.5(16) 6_565 6_565
C32 C27 C28 C28 64.4(13) . 6_565
C26 C27 C28 C28 -84.5(15) 6_565 6_565
C26 C27 C28 C28 -125.2(18) . 6_565
C32 C27 C28 C29 70.5(17) 6_565 .
C32 C27 C28 C29 3.4(17) . .
C28 C27 C28 C29 -61.0(10) 6_565 .
C26 C27 C28 C29 -145.5(15) 6_565 .
C26 C27 C28 C29 173.8(17) . .
C30 C29 C28 C28 -68.6(13) . 6_565
C30 C29 C28 C27 -7.8(17) . .
C28 C29 C30 C30 -86.2(12) . 6_565
C28 C29 C30 C31 13(3) . .
C30 C30 C31 C32 55(2) 6_565 .
C29 C30 C31 C32 -13(3) . .
C30 C31 C32 C27 9(3) . .
C30 C31 C32 C32 -54(2) . 6_565
C30 C31 C32 C33 -171(2) . .
C32 C27 C32 C31 -93(2) 6_565 .
C28 C27 C32 C31 31(3) 6_565 .
C28 C27 C32 C31 -5(3) . .
C26 C27 C32 C31 154(2) 6_565 .
C26 C27 C32 C31 -175.9(19) . .
C28 C27 C32 C32 123.9(18) 6_565 6_565
C28 C27 C32 C32 88.5(14) . 6_565
C26 C27 C32 C32 -113.0(14) 6_565 6_565
C26 C27 C32 C32 -82.7(15) . 6_565
C32 C27 C32 C33 87.1(17) 6_565 .
C28 C27 C32 C33 -149.0(17) 6_565 .
C28 C27 C32 C33 175.6(14) . .
C26 C27 C32 C33 -25.8(17) 6_565 .
C26 C27 C32 C33 4(2) . .
N21 C26 O23 C26 -79.8(19) . 6_565
C27 C26 O23 C26 97(3) . 6_565
O23 C26 O23 C26 0.000(8) 6_565 6_565
C33 C26 O23 C26 -135(3) 6_565 6_565
O24 O24 C33 N21 -109(10) 2_756 .
O24 O24 C33 C32 58(10) 2_756 .
O24 O24 C33 C33 -41(11) 2_756 6_565
O24 O24 C33 C26 176(7) 2_756 6_565
C26 N21 C33 O24 177(3) . .
C26 N21 C33 O24 -150(3) 6_565 .
C33 N21 C33 O24 99(3) 6_565 .
C25 N21 C33 O24 -12(4) . .
C26 N21 C33 C32 9(2) . .
C26 N21 C33 C32 41.8(19) 6_565 .
C33 N21 C33 C32 -69(2) 6_565 .
C25 N21 C33 C32 179.7(13) . .
C26 N21 C33 C33 78.1(14) . 6_565
C26 N21 C33 C33 110.6(13) 6_565 6_565
C25 N21 C33 C33 -111.5(14) . 6_565
C26 N21 C33 C26 -32.6(18) . 6_565
C33 N21 C33 C26 -110.6(13) 6_565 6_565
C25 N21 C33 C26 137.9(14) . 6_565
C31 C32 C33 O24 2(4) . .
C27 C32 C33 O24 -179(2) . .
C32 C32 C33 O24 -120(2) 6_565 .
C31 C32 C33 N21 172(2) . .
C27 C32 C33 N21 -8(2) . .
C32 C32 C33 N21 50.2(16) 6_565 .
C31 C32 C33 C33 122(3) . 6_565
C27 C32 C33 C33 -58.5(12) . 6_565
C32 C32 C33 C33 0.000(5) 6_565 6_565
C31 C32 C33 C26 -158(3) . 6_565
C27 C32 C33 C26 21.1(14) . 6_565
C32 C32 C33 C26 79.6(9) 6_565 6_565

loop_
_platon_squeeze_void_nr
_platon_squeeze_void_average_x
_platon_squeeze_void_average_y
_platon_squeeze_void_average_z
_platon_squeeze_void_volume
_platon_squeeze_void_count_electrons
_platon_squeeze_void_content
1 0.000 0.000 -0.005 1683 692 ' '
2 0.500 0.500 0.465 1683 692 ' '
